data_1561067
loop_
_publ_author_name
'Dolyniuk, Juli-Anna'
'Lee, Shannon'
'Tran, Nhon'
'Wang, Jian'
'Wang, Lin-Lin'
'Kovnir, Kirill'

_publ_section_title
;
 Eu2P7X and Ba2As7X (X&#x202F;=&#x202F;Br, I): Chiral double-Zintl salts
 containing heptapnictotricyclane clusters
;
_journal_name_full 'Journal of Solid State Chemistry'
_journal_page_first 195
_journal_page_last 202
_journal_paper_doi 10.1016/j.jssc.2018.04.026
_journal_volume 263
_journal_year 2018
_chemical_formula_sum 'Ba0.72 Br Eu1.28 P7'
_chemical_formula_weight 590.06
_space_group_crystal_system cubic
_space_group_IT_number 198
_space_group_name_Hall 'P 2ac 2ab 3'
_space_group_name_H-M_alt 'P 21 3'
_atom_sites_solution_hydrogens .
_cell_angle_alpha 90
_cell_angle_beta 90
_cell_angle_gamma 90
_cell_formula_units_Z 4
_cell_length_a 9.8547(5)
_cell_length_b 9.8547(5)
_cell_length_c 9.8547(5)
_cell_measurement_reflns_used 4496
_cell_measurement_temperature 90(2)
_cell_measurement_theta_max 26.49
_cell_measurement_theta_min 2.92
_cell_volume 957.04(8)
_computing_structure_refinement 'SHELXL-2016/6 (Sheldrick, 2016)'
_diffrn_ambient_temperature 90(2)
_diffrn_measured_fraction_theta_full 0.980
_diffrn_measured_fraction_theta_max 0.919
_diffrn_measurement_device_type 'Bruker APEX II CCD area-detector'
_diffrn_measurement_method 'profile data from \w scans'
_diffrn_radiation_type MoK\a
_diffrn_radiation_wavelength 0.71073
_diffrn_reflns_av_R_equivalents 0.0391
_diffrn_reflns_av_unetI/netI 0.0304
_diffrn_reflns_Laue_measured_fraction_full 0.980
_diffrn_reflns_Laue_measured_fraction_max 0.919
_diffrn_reflns_limit_h_max 10
_diffrn_reflns_limit_h_min -12
_diffrn_reflns_limit_k_max 10
_diffrn_reflns_limit_k_min -10
_diffrn_reflns_limit_l_max 11
_diffrn_reflns_limit_l_min -10
_diffrn_reflns_number 4496
_diffrn_reflns_point_group_measured_fraction_full 0.968
_diffrn_reflns_point_group_measured_fraction_max 0.891
_diffrn_reflns_theta_full 25.242
_diffrn_reflns_theta_max 26.490
_diffrn_reflns_theta_min 2.923
_diffrn_source 'fine-focus sealed tube'
_exptl_absorpt_coefficient_mu 16.516
_exptl_absorpt_correction_T_max 0.16
_exptl_absorpt_correction_T_min 0.11
_exptl_absorpt_correction_type multi-scan
_exptl_absorpt_process_details 'SADABS v2.03 (Bruker, 2003)'
_exptl_crystal_colour black
_exptl_crystal_density_diffrn 4.095
_exptl_crystal_description block
_exptl_crystal_F_000 1044
_exptl_crystal_size_max 0.250
_exptl_crystal_size_mid 0.200
_exptl_crystal_size_min 0.180
_refine_diff_density_max 0.901
_refine_diff_density_min -0.907
_refine_diff_density_rms 0.206
_refine_ls_abs_structure_details
;
 Flack x determined using 229 quotients [(I+)-(I-)]/[(I+)+(I-)]
 (Parsons, Flack and Wagner, Acta Cryst. B69 (2013) 249-259).
;
_refine_ls_abs_structure_Flack 0.015(12)
_refine_ls_extinction_coef 0.0033(2)
_refine_ls_extinction_expression Fc^*^=kFc[1+0.001xFc^2^\l^3^/sin(2\q)]^-1/4^
_refine_ls_extinction_method 'SHELXL-2016/6 (Sheldrick 2016)'
_refine_ls_goodness_of_fit_ref 1.193
_refine_ls_hydrogen_treatment undef
_refine_ls_matrix_type full
_refine_ls_number_parameters 33
_refine_ls_number_reflns 604
_refine_ls_number_restraints 0
_refine_ls_restrained_S_all 1.193
_refine_ls_R_factor_all 0.0197
_refine_ls_R_factor_gt 0.0174
_refine_ls_shift/su_max 0.001
_refine_ls_shift/su_mean 0.000
_refine_ls_structure_factor_coef Fsqd
_refine_ls_weighting_details 'w=1/[\s^2^(Fo^2^)+0.0181P] where P=(Fo^2^+2Fc^2^)/3'
_refine_ls_weighting_scheme calc
_refine_ls_wR_factor_gt 0.0299
_refine_ls_wR_factor_ref 0.0305
_reflns_Friedel_coverage 0.655
_reflns_Friedel_fraction_full 0.950
_reflns_Friedel_fraction_max 0.851
_reflns_number_gt 587
_reflns_number_total 604
_reflns_threshold_expression 'I > 2\s(I)'
_cod_data_source_file JSSC-2018-263-195.cif
_cod_data_source_block 4
_cod_original_cell_volume 957.04(15)
_cod_database_code 1561067
_shelx_space_group_comment
;
The symmetry employed for this shelxl refinement is uniquely defined
by the following loop, which should always be used as a source of
symmetry information in preference to the above space-group names.
They are only intended as comments.
;
_shelx_estimated_absorpt_t_min 0.104
_shelx_estimated_absorpt_t_max 0.155

loop_
_space_group_symop_operation_xyz
'x, y, z'
'-x+1/2, -y, z+1/2'
'-x, y+1/2, -z+1/2'
'x+1/2, -y+1/2, -z'
'z, x, y'
'z+1/2, -x+1/2, -y'
'-z+1/2, -x, y+1/2'
'-z, x+1/2, -y+1/2'
'y, z, x'
'-y, z+1/2, -x+1/2'
'y+1/2, -z+1/2, -x'
'-y+1/2, -z, x+1/2'

loop_
_atom_site_label
_atom_site_type_symbol
_atom_site_fract_x
_atom_site_fract_y
_atom_site_fract_z
_atom_site_U_iso_or_equiv
_atom_site_adp_type
_atom_site_occupancy
_atom_site_site_symmetry_order
_atom_site_calc_flag
_atom_site_refinement_flags_posn
_atom_site_refinement_flags_adp
_atom_site_refinement_flags_occupancy
_atom_site_disorder_assembly
_atom_site_disorder_group
Br1 Br 0.40646(6) 0.40646(6) 0.40646(6) 0.0097(3) Uani 1 3 d S T P . .
Eu1 Eu 0.58792(3) 0.58792(3) 0.58792(3) 0.0045(2) Uani 1 3 d S T P . .
Eu2 Eu 0.85415(3) 0.85415(3) 0.85415(3) 0.0062(2) Uani 0.278(19) 3 d S T P . .
Ba2 Ba 0.85415(3) 0.85415(3) 0.85415(3) 0.0062(2) Uani 0.722(19) 3 d S T P . .
P1 P 0.05250(15) 0.62234(16) 0.27709(16) 0.0057(4) Uani 1 1 d . . . . .
P2 P 0.11688(16) 0.23511(16) 0.30379(15) 0.0057(4) Uani 1 1 d . . . . .
P3 P 0.04066(16) 0.04066(16) 0.04066(16) 0.0064(6) Uani 1 3 d S T P . .

loop_
_atom_site_aniso_label
_atom_site_aniso_U_11
_atom_site_aniso_U_22
_atom_site_aniso_U_33
_atom_site_aniso_U_23
_atom_site_aniso_U_13
_atom_site_aniso_U_12
Br1 0.0097(3) 0.0097(3) 0.0097(3) -0.0021(3) -0.0021(3) -0.0021(3)
Eu1 0.0045(2) 0.0045(2) 0.0045(2) -0.00024(13) -0.00024(13) -0.00024(13)
Eu2 0.0062(2) 0.0062(2) 0.0062(2) -0.00133(14) -0.00133(14) -0.00133(14)
Ba2 0.0062(2) 0.0062(2) 0.0062(2) -0.00133(14) -0.00133(14) -0.00133(14)
P1 0.0053(9) 0.0062(8) 0.0056(8) -0.0008(6) 0.0002(6) -0.0008(7)
P2 0.0061(9) 0.0063(8) 0.0047(8) -0.0002(6) 0.0008(7) 0.0016(6)
P3 0.0064(6) 0.0064(6) 0.0064(6) 0.0011(7) 0.0011(7) 0.0011(7)

loop_
_atom_type_symbol
_atom_type_description
_atom_type_scat_dispersion_real
_atom_type_scat_dispersion_imag
_atom_type_scat_source
P P 0.1023 0.0942 'International Tables Vol C Tables 4.2.6.8 and 6.1.1.4'
Br Br -0.2901 2.4595 'International Tables Vol C Tables 4.2.6.8 and 6.1.1.4'
Ba Ba -0.3244 2.2819 'International Tables Vol C Tables 4.2.6.8 and 6.1.1.4'
Eu Eu -0.1578 3.6682 'International Tables Vol C Tables 4.2.6.8 and 6.1.1.4'

loop_
_geom_angle_atom_site_label_1
_geom_angle_atom_site_label_2
_geom_angle_atom_site_label_3
_geom_angle
_geom_angle_site_symmetry_1
_geom_angle_site_symmetry_3
Eu1 Br1 Eu2 96.814(16) . 4_466
Eu1 Br1 Eu2 96.814(17) . 2_664
Eu2 Br1 Eu2 118.612(7) 4_466 2_664
Eu1 Br1 Eu2 96.814(16) . 3_646
Eu2 Br1 Eu2 118.612(7) 4_466 3_646
Eu2 Br1 Eu2 118.612(7) 2_664 3_646
Br1 Eu1 P1 72.83(3) . 10_655
Br1 Eu1 P1 72.83(3) . 6_556
P1 Eu1 P1 111.67(3) 10_655 6_556
Br1 Eu1 P1 72.83(3) . 2_565
P1 Eu1 P1 111.67(3) 10_655 2_565
P1 Eu1 P1 111.67(3) 6_556 2_565
Br1 Eu1 P1 134.34(3) . 4_566
P1 Eu1 P1 64.76(5) 10_655 4_566
P1 Eu1 P1 138.25(3) 6_556 4_566
P1 Eu1 P1 107.425(13) 2_565 4_566
Br1 Eu1 P1 134.34(3) . 12_665
P1 Eu1 P1 107.425(13) 10_655 12_665
P1 Eu1 P1 64.76(5) 6_556 12_665
P1 Eu1 P1 138.25(3) 2_565 12_665
P1 Eu1 P1 76.54(4) 4_566 12_665
Br1 Eu1 P1 134.34(3) . 8_656
P1 Eu1 P1 138.25(3) 10_655 8_656
P1 Eu1 P1 107.425(13) 6_556 8_656
P1 Eu1 P1 64.76(5) 2_565 8_656
P1 Eu1 P1 76.54(4) 4_566 8_656
P1 Eu1 P1 76.54(4) 12_665 8_656
Br1 Eu1 P2 71.72(3) . 12_565
P1 Eu1 P2 38.64(4) 10_655 12_565
P1 Eu1 P2 139.75(4) 6_556 12_565
P1 Eu1 P2 74.93(4) 2_565 12_565
P1 Eu1 P2 64.86(4) 4_566 12_565
P1 Eu1 P2 136.68(4) 12_665 12_565
P1 Eu1 P2 110.80(4) 8_656 12_565
Br1 Eu1 P2 71.72(3) . 4_556
P1 Eu1 P2 139.75(4) 10_655 4_556
P1 Eu1 P2 74.93(4) 6_556 4_556
P1 Eu1 P2 38.64(4) 2_565 4_556
P1 Eu1 P2 136.68(4) 4_566 4_556
P1 Eu1 P2 110.80(4) 12_665 4_556
P1 Eu1 P2 64.86(4) 8_656 4_556
P2 Eu1 P2 110.63(3) 12_565 4_556
Br1 Eu1 P2 71.72(3) . 8_655
P1 Eu1 P2 74.93(4) 10_655 8_655
P1 Eu1 P2 38.64(4) 6_556 8_655
P1 Eu1 P2 139.75(4) 2_565 8_655
P1 Eu1 P2 110.80(4) 4_566 8_655
P1 Eu1 P2 64.86(4) 12_665 8_655
P1 Eu1 P2 136.68(4) 8_656 8_655
P2 Eu1 P2 110.63(3) 12_565 8_655
P2 Eu1 P2 110.63(3) 4_556 8_655
Br1 Eu1 P2 108.28(3) . 10_655
P1 Eu1 P2 72.77(4) 10_655 10_655
P1 Eu1 P2 64.99(4) 6_556 10_655
P1 Eu1 P2 175.46(4) 2_565 10_655
P1 Eu1 P2 75.10(4) 4_566 10_655
P1 Eu1 P2 38.06(4) 12_665 10_655
P1 Eu1 P2 112.77(4) 8_656 10_655
P2 Eu1 P2 109.61(2) 12_565 10_655
P2 Eu1 P2 137.15(3) 4_556 10_655
P2 Eu1 P2 39.33(5) 8_655 10_655
Br1 Eu1 P2 108.28(3) . 6_556
P1 Eu1 P2 175.46(4) 10_655 6_556
P1 Eu1 P2 72.77(4) 6_556 6_556
P1 Eu1 P2 64.99(4) 2_565 6_556
P1 Eu1 P2 112.77(4) 4_566 6_556
P1 Eu1 P2 75.10(4) 12_665 6_556
P1 Eu1 P2 38.06(4) 8_656 6_556
P2 Eu1 P2 137.15(3) 12_565 6_556
P2 Eu1 P2 39.33(5) 4_556 6_556
P2 Eu1 P2 109.61(2) 8_655 6_556
P2 Eu1 P2 110.64(3) 10_655 6_556
P3 Eu2 P1 135.78(3) 1_666 12_665
P3 Eu2 P1 135.78(3) 1_666 8_656
P1 Eu2 P1 74.31(4) 12_665 8_656
P3 Eu2 P1 135.78(3) 1_666 4_566
P1 Eu2 P1 74.31(4) 12_665 4_566
P1 Eu2 P1 74.31(4) 8_656 4_566
P3 Eu2 Br1 87.124(11) 1_666 2_665
P1 Eu2 Br1 78.24(3) 12_665 2_665
P1 Eu2 Br1 65.77(3) 8_656 2_665
P1 Eu2 Br1 136.24(3) 4_566 2_665
P3 Eu2 Br1 87.124(11) 1_666 4_566
P1 Eu2 Br1 65.77(3) 12_665 4_566
P1 Eu2 Br1 136.24(3) 8_656 4_566
P1 Eu2 Br1 78.24(3) 4_566 4_566
Br1 Eu2 Br1 119.750(2) 2_665 4_566
P3 Eu2 Br1 87.124(11) 1_666 3_656
P1 Eu2 Br1 136.24(3) 12_665 3_656
P1 Eu2 Br1 78.24(3) 8_656 3_656
P1 Eu2 Br1 65.77(3) 4_566 3_656
Br1 Eu2 Br1 119.750(2) 2_665 3_656
Br1 Eu2 Br1 119.750(2) 4_566 3_656
P3 Eu2 P2 66.40(3) 1_666 11_566
P1 Eu2 P2 118.09(4) 12_665 11_566
P1 Eu2 P2 136.47(4) 8_656 11_566
P1 Eu2 P2 70.42(4) 4_566 11_566
Br1 Eu2 P2 153.31(3) 2_665 11_566
Br1 Eu2 P2 58.40(3) 4_566 11_566
Br1 Eu2 P2 64.55(3) 3_656 11_566
P3 Eu2 P2 66.40(3) 1_666 7_665
P1 Eu2 P2 70.42(4) 12_665 7_665
P1 Eu2 P2 118.09(4) 8_656 7_665
P1 Eu2 P2 136.47(4) 4_566 7_665
Br1 Eu2 P2 58.40(3) 2_665 7_665
Br1 Eu2 P2 64.55(3) 4_566 7_665
Br1 Eu2 P2 153.31(3) 3_656 7_665
P2 Eu2 P2 105.04(3) 11_566 7_665
P3 Eu2 P2 66.40(3) 1_666 3_656
P1 Eu2 P2 136.47(4) 12_665 3_656
P1 Eu2 P2 70.42(4) 8_656 3_656
P1 Eu2 P2 118.09(4) 4_566 3_656
Br1 Eu2 P2 64.55(3) 2_665 3_656
Br1 Eu2 P2 153.31(3) 4_566 3_656
Br1 Eu2 P2 58.40(3) 3_656 3_656
P2 Eu2 P2 105.04(3) 11_566 3_656
P2 Eu2 P2 105.04(3) 7_665 3_656
P2 P1 P3 99.75(10) 3 3
P2 P1 Eu1 77.15(6) 3 2_564
P3 P1 Eu1 93.48(5) 3 2_564
P2 P1 Eu1 77.07(6) 3 4_466
P3 P1 Eu1 91.91(5) 3 4_466
Eu1 P1 Eu1 154.20(5) 2_564 4_466
P2 P1 Eu2 121.59(7) 3 4_466
P3 P1 Eu2 137.92(9) 3 4_466
Eu1 P1 Eu2 102.46(5) 2_564 4_466
Eu1 P1 Eu2 90.12(4) 4_466 4_466
P1 P2 P2 104.59(6) 3_545 5
P1 P2 P2 104.45(6) 3_545 9
P2 P2 P2 60.0 5 9
P1 P2 Eu1 64.21(6) 3_545 4_456
P2 P2 Eu1 71.33(7) 5 4_456
P2 P2 Eu1 125.38(6) 9 4_456
P1 P2 Eu1 64.87(6) 3_545 2_564
P2 P2 Eu1 123.61(6) 5 2_564
P2 P2 Eu1 69.34(7) 9 2_564
Eu1 P2 Eu1 129.07(5) 4_456 2_564
P1 P2 Eu2 125.32(6) 3_545 3_646
P2 P2 Eu2 112.46(5) 5 3_646
P2 P2 Eu2 128.46(3) 9 3_646
Eu1 P2 Eu2 91.04(4) 4_456 3_646
Eu1 P2 Eu2 117.82(4) 2_564 3_646
P1 P3 P1 101.53(10) 11_455 7_554
P1 P3 P1 101.53(10) 11_455 3_545
P1 P3 P1 101.53(10) 7_554 3_545
P1 P3 Eu2 116.57(8) 11_455 1_444
P1 P3 Eu2 116.57(8) 7_554 1_444
P1 P3 Eu2 116.57(8) 3_545 1_444

loop_
_geom_bond_atom_site_label_1
_geom_bond_atom_site_label_2
_geom_bond_distance
_geom_bond_site_symmetry_2
Br1 Eu1 3.0974(11) .
Br1 Eu2 3.5252(2) 4_466
Br1 Eu2 3.5252(2) 2_664
Br1 Eu2 3.5252(2) 3_646
Eu1 P1 3.1119(16) 10_655
Eu1 P1 3.1119(16) 6_556
Eu1 P1 3.1119(16) 2_565
Eu1 P1 3.1693(16) 4_566
Eu1 P1 3.1693(16) 12_665
Eu1 P1 3.1693(16) 8_656
Eu1 P2 3.3696(15) 12_565
Eu1 P2 3.3696(15) 4_556
Eu1 P2 3.3696(15) 8_655
Eu1 P2 3.4118(16) 10_655
Eu1 P2 3.4118(16) 6_556
Eu2 P3 3.184(3) 1_666
Eu2 P1 3.2501(15) 12_665
Eu2 P1 3.2501(15) 8_656
Eu2 P1 3.2501(15) 4_566
Eu2 P2 3.5805(16) 11_566
Eu2 P2 3.5805(16) 7_665
Eu2 P2 3.5805(16) 3_656
P1 P2 2.158(2) 3
P1 P3 2.172(2) 3
P2 P2 2.282(3) 5
P2 P2 2.282(3) 9
